data_2107709
loop_
_publ_author_name
'Reilly, Anthony M.'
'Cooper, Richard I.'
'Adjiman, Claire S.'
'Bhattacharya, Saswata'
'Boese, A. Daniel'
'Brandenburg, Jan Gerit'
'Bygrave, Peter J.'
'Bylsma, Rita'
'Campbell, Josh E.'
'Car, Roberto'
'Case, David H.'
'Chadha, Renu'
'Cole, Jason C.'
'Cosburn, Katherine'
'Cuppen, Herma M.'
'Curtis, Farren'
'Day, Graeme M.'
'DiStasio Jr, Robert A.'
'Dzyabchenko, Alexander'
'van Eijck, Bouke P.'
'Elking, Dennis M.'
'van den Ende, Joost A.'
'Facelli, Julio C.'
'Ferraro, Marta B.'
'Fusti-Molnar, Laszlo'
'Gatsiou, Christina-Anna'
'Gee, Thomas S.'
'de Gelder, Ren\'e'
'Ghiringhelli, Luca M.'
'Goto, Hitoshi'
'Grimme, Stefan'
'Guo, Rui'
'Hofmann, Detlef W. M.'
'Hoja, Johannes'
'Hylton, Rebecca K.'
'Iuzzolino, Luca'
'Jankiewicz, Wojciech'
'de Jong, Dani\"el T.'
'Kendrick, John'
'de Klerk, Niek J. J.'
'Ko, Hsin-Yu'
'Kuleshova, Liudmila N.'
'Li, Xiayue'
'Lohani, Sanjaya'
'Leusen, Frank J. J.'
'Lund, Albert M.'
'Lv, Jian'
'Ma, Yanming'
'Marom, Noa'
'Masunov, Art\"em E.'
'McCabe, Patrick'
'McMahon, David P.'
'Meekes, Hugo'
'Metz, Michael P.'
'Misquitta, Alston J.'
'Mohamed, Sharmarke'
'Monserrat, Bartomeu'
'Needs, Richard J.'
'Neumann, Marcus A.'
'Nyman, Jonas'
'Obata, Shigeaki'
'Oberhofer, Harald'
'Oganov, Artem R.'
'Orendt, Anita M.'
'Pagola, Gabriel I.'
'Pantelides, Constantinos C.'
'Pickard, Chris J.'
'Podeszwa, Rafal'
'Price, Louise S.'
'Price, Sarah L.'
'Pulido, Angeles'
'Read, Murray G.'
'Reuter, Karsten'
'Schneider, Elia'
'Schober, Christoph'
'Shields, Gregory P.'
'Singh, Pawanpreet'
'Sugden, Isaac J.'
'Szalewicz, Krzysztof'
'Taylor, Christopher R.'
'Tkatchenko, Alexandre'
'Tuckerman, Mark E.'
'Vacarro, Francesca'
'Vasileiadis, Manolis'
'Vazquez-Mayagoitia, Alvaro'
'Vogt, Leslie'
'Wang, Yanchao'
'Watson, Rona E.'
'de Wijs, Gilles A.'
'Yang, Jack'
'Zhu, Qiang'
'Groom, Colin R.'

_publ_section_title
;
 Report on the sixth blind test of organic crystal structure prediction
 methods
;
_journal_issue 4
_journal_name_full 'Acta Crystallographica Section B'
_journal_page_first 439
_journal_page_last 459
_journal_paper_doi 10.1107/S2052520616007447
_journal_volume 72
_journal_year 2016
_chemical_compound_source 'see text'
_chemical_formula_moiety 'C21 H17 Cl2 N O2'
_chemical_formula_sum 'C21 H17 Cl2 N O2'
_chemical_formula_weight 386.26
_space_group_IT_number 14
_symmetry_cell_setting monoclinic
_symmetry_Int_Tables_number 14
_symmetry_space_group_name_Hall '-P 2ybc'
_symmetry_space_group_name_H-M 'P 1 21/c 1'
_atom_sites_solution_hydrogens ' ?'
_atom_sites_solution_primary ' ?'
_atom_sites_solution_secondary ' ?'
_cell_angle_alpha 90
_cell_angle_beta 98.0350
_cell_angle_gamma 90
_cell_formula_units_Z 4
_cell_length_a 16.78770
_cell_length_b 15.36490
_cell_length_c 7.87940
_cell_volume 2012.470
_computing_publication_material 'PLATON (Spek, 2003)'
_diffrn_radiation_probe x-ray
_diffrn_radiation_type MoK\a
_diffrn_radiation_wavelength 0.71073
_diffrn_reflns_reduction_process
;
;
_exptl_absorpt_coefficient_mu 0.336
_exptl_absorpt_correction_type ' ?'
_exptl_crystal_colour ' ?'
_exptl_crystal_density_diffrn 1.275
_exptl_crystal_density_method 'Not Measured'
_exptl_crystal_description ' ?'
_exptl_crystal_F_000 800
_refine_ls_extinction_method ' ?'
_refine_ls_hydrogen_treatment ' ?'
_refine_ls_number_restraints 0
_refine_ls_weighting_scheme ?
_cod_data_source_file XXIII-1_Goto_Obata.cif
_cod_data_source_block XXIII_R069
_cod_original_sg_symbol_H-M 'P 21/c'
_cod_struct_determination_method theoretical
_cod_database_code 2107709

loop_
_symmetry_equiv_pos_site_id
_symmetry_equiv_pos_as_xyz
1 x,y,z
2 -x,1/2+y,1/2-z
3 -x,-y,-z
4 x,1/2-y,1/2+z

loop_
_atom_site_label
_atom_site_type_symbol
_atom_site_thermal_displace_type
_atom_site_fract_x
_atom_site_fract_y
_atom_site_fract_z
_atom_site_occupancy
_atom_site_U_iso_or_equiv
Cl1 Cl Uiso 1.10316 -0.02034 0.33394 1.000 0.0500
Cl2 Cl Uiso 1.02515 -0.21091 0.38697 1.000 0.0500
O1 O Uiso 0.39794 0.43882 -0.48664 1.000 0.0500
O2 O Uiso 0.50836 0.48633 -0.31731 1.000 0.0500
N1 N Uiso 0.53942 0.38081 -0.02967 1.000 0.0500
C1 C Uiso 0.88691 -0.13849 0.24412 1.000 0.0500
C2 C Uiso 0.96902 -0.12464 0.29492 1.000 0.0500
C3 C Uiso 1.00243 -0.04272 0.27277 1.000 0.0500
C4 C Uiso 0.95342 0.02512 0.20083 1.000 0.0500
C5 C Uiso 0.87095 0.01176 0.15063 1.000 0.0500
C6 C Uiso 0.83806 -0.07055 0.17303 1.000 0.0500
C7 C Uiso 0.81731 0.08611 0.08071 1.000 0.0500
C8 C Uiso 0.78478 0.13524 0.22535 1.000 0.0500
C9 C Uiso 0.72074 0.20011 0.15890 1.000 0.0500
C10 C Uiso 0.73693 0.28910 0.15711 1.000 0.0500
C11 C Uiso 0.67633 0.34809 0.09494 1.000 0.0500
C12 C Uiso 0.59850 0.31964 0.03297 1.000 0.0500
C13 C Uiso 0.58248 0.23062 0.03812 1.000 0.0500
C14 C Uiso 0.64300 0.17154 0.09829 1.000 0.0500
C15 C Uiso 0.45487 0.37610 -0.04675 1.000 0.0500
C16 C Uiso 0.41699 0.33469 0.07933 1.000 0.0500
C17 C Uiso 0.33336 0.32781 0.06410 1.000 0.0500
C18 C Uiso 0.28562 0.36124 -0.07940 1.000 0.0500
C19 C Uiso 0.32171 0.40112 -0.20813 1.000 0.0500
C20 C Uiso 0.40586 0.40849 -0.19293 1.000 0.0500
C21 C Uiso 0.44311 0.44982 -0.33271 1.000 0.0500
H1 H Uiso 0.86026 -0.20179 0.26136 1.000 0.0600
H2 H Uiso 0.97931 0.08904 0.18542 1.000 0.0600
H3 H Uiso 0.77383 -0.08175 0.13727 1.000 0.0600
H4 H Uiso 0.85071 0.13049 0.00745 1.000 0.0600
H5 H Uiso 0.76805 0.06025 -0.01174 1.000 0.0600
H6 H Uiso 0.75924 0.08932 0.30982 1.000 0.0600
H7 H Uiso 0.83411 0.16814 0.30665 1.000 0.0600
H8 H Uiso 0.79669 0.31330 0.20413 1.000 0.0600
H9 H Uiso 0.69081 0.41689 0.09410 1.000 0.0600
H10 H Uiso 0.52321 0.20553 -0.00986 1.000 0.0600
H11 H Uiso 0.62893 0.10270 0.09820 1.000 0.0600
H12 H Uiso 0.56087 0.43181 -0.09271 1.000 0.0600
H13 H Uiso 0.45311 0.30874 0.19354 1.000 0.0600
H14 H Uiso 0.30609 0.29654 0.16548 1.000 0.0600
H15 H Uiso 0.22050 0.35645 -0.09113 1.000 0.0600
H16 H Uiso 0.28395 0.42710 -0.31987 1.000 0.0600
H17 H Uiso 0.43027 0.46291 -0.57219 1.000 0.0750

loop_
_atom_type_symbol
_atom_type_description
_atom_type_scat_dispersion_real
_atom_type_scat_dispersion_imag
_atom_type_scat_source
C C 0.0033 0.0016 ' International Tables Vol C Tables 4.2.6.8 and 6.1.1.4'
H H 0.0000 0.0000 ' International Tables Vol C Tables 4.2.6.8 and 6.1.1.4'
Cl Cl 0.1484 0.1585 ' International Tables Vol C Tables 4.2.6.8 and 6.1.1.4'
N N 0.0061 0.0033 ' International Tables Vol C Tables 4.2.6.8 and 6.1.1.4'
O O 0.0106 0.0060 ' International Tables Vol C Tables 4.2.6.8 and 6.1.1.4'

loop_
_geom_angle_atom_site_label_1
_geom_angle_atom_site_label_2
_geom_angle_atom_site_label_3
_geom_angle
_geom_angle_publ_flag
C21 O1 H17 106.00 no
C12 N1 C15 130.66 yes
C15 N1 H12 114.00 no
C12 N1 H12 114.00 no
C2 C1 C6 120.13 no
Cl2 C2 C3 122.58 yes
Cl2 C2 C1 117.53 yes
C1 C2 C3 119.88 no
Cl1 C3 C2 122.58 yes
Cl1 C3 C4 117.55 yes
C2 C3 C4 119.87 no
C3 C4 C5 120.51 no
C6 C5 C7 120.23 no
C4 C5 C6 119.21 no
C4 C5 C7 120.50 no
C1 C6 C5 120.40 no
C5 C7 C8 110.99 no
C7 C8 C9 112.30 no
C8 C9 C10 121.47 no
C8 C9 C14 119.92 no
C10 C9 C14 118.62 no
C9 C10 C11 120.37 no
C10 C11 C12 121.17 no
N1 C12 C11 119.50 yes
N1 C12 C13 122.44 yes
C11 C12 C13 118.05 no
C12 C13 C14 120.89 no
C9 C14 C13 120.87 no
C16 C15 C20 117.88 no
N1 C15 C20 121.68 yes
N1 C15 C16 120.36 yes
C15 C16 C17 121.52 no
C16 C17 C18 120.04 no
C17 C18 C19 119.64 no
C18 C19 C20 120.48 no
C19 C20 C21 119.62 no
C15 C20 C19 120.41 no
C15 C20 C21 119.97 no
O1 C21 O2 122.06 yes
O1 C21 C20 111.83 yes
O2 C21 C20 126.03 yes
C2 C1 H1 120.00 no
C6 C1 H1 119.00 no
C3 C4 H2 120.00 no
C5 C4 H2 120.00 no
C1 C6 H3 119.00 no
C5 C6 H3 120.00 no
C5 C7 H4 110.00 no
C5 C7 H5 109.00 no
C8 C7 H4 110.00 no
C8 C7 H5 111.00 no
H4 C7 H5 106.00 no
C7 C8 H6 110.00 no
C7 C8 H7 110.00 no
C9 C8 H6 108.00 no
C9 C8 H7 110.00 no
H6 C8 H7 106.00 no
C9 C10 H8 120.00 no
C11 C10 H8 119.00 no
C10 C11 H9 119.00 no
C12 C11 H9 120.00 no
C12 C13 H10 121.00 no
C14 C13 H10 118.00 no
C9 C14 H11 120.00 no
C13 C14 H11 119.00 no
C15 C16 H13 120.00 no
C17 C16 H13 119.00 no
C16 C17 H14 119.00 no
C18 C17 H14 120.00 no
C17 C18 H15 120.00 no
C19 C18 H15 120.00 no
C18 C19 H16 119.00 no
C20 C19 H16 120.00 no

loop_
_geom_bond_atom_site_label_1
_geom_bond_atom_site_label_2
_geom_bond_distance
_geom_bond_publ_flag
Cl1 C3 1.7269 yes
Cl2 C2 1.7263 yes
O1 C21 1.3482 yes
O2 C21 1.2215 yes
O1 H17 0.9900 no
N1 C12 1.4049 yes
N1 C15 1.4088 yes
N1 H12 1.0200 no
C1 C6 1.3956 no
C1 C2 1.3969 no
C2 C3 1.3988 no
C3 C4 1.3980 no
C4 C5 1.4008 no
C5 C7 1.5102 no
C5 C6 1.4010 no
C7 C8 1.5300 no
C8 C9 1.5053 no
C9 C14 1.3963 no
C9 C10 1.3945 no
C10 C11 1.3990 no
C11 C12 1.3994 no
C12 C13 1.3957 no
C13 C14 1.3951 no
C15 C20 1.4094 no
C15 C16 1.4045 no
C16 C17 1.3963 no
C17 C18 1.3897 no
C18 C19 1.3940 no
C19 C20 1.4055 no
C20 C21 1.4832 no
C1 H1 1.0900 no
C4 H2 1.0900 no
C6 H3 1.0900 no
C7 H4 1.1000 no
C7 H5 1.1000 no
C8 H6 1.1000 no
C8 H7 1.1000 no
C10 H8 1.0900 no
C11 H9 1.0800 no
C13 H10 1.0800 no
C14 H11 1.0800 no
C16 H13 1.0900 no
C17 H14 1.0900 no
C18 H15 1.0900 no
C19 H16 1.0900 no

loop_
_geom_hbond_atom_site_label_D
_geom_hbond_atom_site_label_H
_geom_hbond_atom_site_label_A
_geom_hbond_distance_DH
_geom_hbond_distance_HA
_geom_hbond_distance_DA
_geom_hbond_angle_DHA
_geom_hbond_site_symmetry_A
_geom_hbond_publ_flag
N1 H12 O2 1.0200 2.0400 2.7761 127.00 . yes
O1 H17 O2 0.9900 1.6400 2.6196 169.00 3_664 yes

loop_
_geom_torsion_atom_site_label_1
_geom_torsion_atom_site_label_2
_geom_torsion_atom_site_label_3
_geom_torsion_atom_site_label_4
_geom_torsion
_geom_torsion_publ_flag
C12 N1 C15 C20 -138.56 no
C12 N1 C15 C16 38.30 no
C15 N1 C12 C11 -156.97 no
C15 N1 C12 C13 22.21 no
C2 C1 C6 C5 0.56 no
C6 C1 C2 C3 -0.67 no
C6 C1 C2 Cl2 178.33 no
Cl2 C2 C3 Cl1 0.50 no
C1 C2 C3 Cl1 179.45 no
C1 C2 C3 C4 0.39 no
Cl2 C2 C3 C4 -178.56 no
Cl1 C3 C4 C5 -179.10 no
C2 C3 C4 C5 0.00 no
C3 C4 C5 C6 -0.12 no
C3 C4 C5 C7 177.09 no
C6 C5 C7 C8 88.81 no
C4 C5 C7 C8 -88.37 no
C7 C5 C6 C1 -177.38 no
C4 C5 C6 C1 -0.16 no
C5 C7 C8 C9 -170.62 no
C7 C8 C9 C14 76.64 no
C7 C8 C9 C10 -103.76 no
C8 C9 C10 C11 -179.90 no
C8 C9 C14 C13 179.20 no
C10 C9 C14 C13 -0.41 no
C14 C9 C10 C11 -0.30 no
C9 C10 C11 C12 -0.16 no
C10 C11 C12 N1 -179.50 no
C10 C11 C12 C13 1.28 no
N1 C12 C13 C14 178.82 no
C11 C12 C13 C14 -1.99 no
C12 C13 C14 C9 1.59 no
N1 C15 C16 C17 -178.89 no
C20 C15 C16 C17 -1.91 no
N1 C15 C20 C19 178.56 no
N1 C15 C20 C21 -0.79 no
C16 C15 C20 C19 1.63 no
C16 C15 C20 C21 -177.73 no
C15 C16 C17 C18 0.93 no
C16 C17 C18 C19 0.37 no
C17 C18 C19 C20 -0.64 no
C18 C19 C20 C15 -0.38 no
C18 C19 C20 C21 178.97 no
C15 C20 C21 O1 149.92 no
C15 C20 C21 O2 -26.73 no
C19 C20 C21 O1 -29.43 no
C19 C20 C21 O2 153.91 no
